data_7154173
loop_
_publ_author_name
'Chen, Guo-Qiang'
'Kehr, Gerald'
'Daniliuc, Constantin G.'
'Erker, Gerhard'

_publ_section_title
;
 1,1-Alkenylboration of diarylphosphino-enynes: convenient synthetic entry
 to vicinal P/B Lewis pairs at extended conjugated \p-frameworks.
;
_journal_issue 3
_journal_name_full 'Organic &amp; biomolecular chemistry'
_journal_page_first 764
_journal_page_last 769
_journal_paper_doi 10.1039/c4ob02134g
_journal_volume 13
_journal_year 2015
_chemical_formula_sum 'C38 H24 B Cl2 F10 P'
_chemical_formula_weight 783.25
_chemical_name_systematic
; 
 ? 
;
_space_group_IT_number 14
_symmetry_cell_setting monoclinic
_symmetry_space_group_name_Hall '-P 2ybc'
_symmetry_space_group_name_H-M 'P 1 21/c 1'
_atom_sites_solution_hydrogens geom
_atom_sites_solution_primary direct
_atom_sites_solution_secondary difmap
_audit_creation_method SHELXL-97
_cell_angle_alpha 90.00
_cell_angle_beta 102.915(2)
_cell_angle_gamma 90.00
_cell_formula_units_Z 4
_cell_length_a 16.2406(5)
_cell_length_b 10.2753(3)
_cell_length_c 21.4263(8)
_cell_measurement_reflns_used 5875
_cell_measurement_temperature 223(2)
_cell_measurement_theta_max 68.25
_cell_measurement_theta_min 0.88
_cell_volume 3485.1(2)
_computing_cell_refinement 'Collect (Nonius B.V., 1998)'
_computing_data_collection 'Collect (Nonius B.V., 1998)'
_computing_data_reduction 'Denzo-SMN (Otwinowski & Minor, 1997)'
_computing_molecular_graphics 'XP (BrukerAXS, 2000)'
_computing_publication_material 'SHELXL-97 (Sheldrick, 1997)'
_computing_structure_refinement 'SHELXL-97 (Sheldrick, 1997)'
_computing_structure_solution 'SHELXS-97 (Sheldrick, 1990)'
_diffrn_ambient_temperature 223(2)
_diffrn_measured_fraction_theta_full 0.956
_diffrn_measured_fraction_theta_max 0.956
_diffrn_measurement_device_type 'Nonius KappaCCD APEXII'
_diffrn_measurement_method '\w and \f scans'
_diffrn_radiation_monochromator graphite
_diffrn_radiation_source 'fine-focus sealed tube'
_diffrn_radiation_type CuK\a
_diffrn_radiation_wavelength 1.54178
_diffrn_reflns_av_R_equivalents 0.087
_diffrn_reflns_av_sigmaI/netI 0.0400
_diffrn_reflns_limit_h_max 19
_diffrn_reflns_limit_h_min 0
_diffrn_reflns_limit_k_max 12
_diffrn_reflns_limit_k_min 0
_diffrn_reflns_limit_l_max 24
_diffrn_reflns_limit_l_min -24
_diffrn_reflns_number 26271
_diffrn_reflns_theta_full 67.38
_diffrn_reflns_theta_max 67.38
_diffrn_reflns_theta_min 4.23
_exptl_absorpt_coefficient_mu 2.848
_exptl_absorpt_correction_T_max 0.8477
_exptl_absorpt_correction_T_min 0.6912
_exptl_absorpt_correction_type multi-scan
_exptl_absorpt_process_details 'Denzo (Otwinowski, Borek, Majewski & Minor, 2003)'
_exptl_crystal_colour colourless
_exptl_crystal_density_diffrn 1.493
_exptl_crystal_density_method 'not measured'
_exptl_crystal_description prism
_exptl_crystal_F_000 1584
_exptl_crystal_size_max 0.14
_exptl_crystal_size_mid 0.11
_exptl_crystal_size_min 0.06
_refine_diff_density_max 0.223
_refine_diff_density_min -0.314
_refine_diff_density_rms 0.049
_refine_ls_extinction_method none
_refine_ls_goodness_of_fit_ref 1.037
_refine_ls_hydrogen_treatment mixed
_refine_ls_matrix_type full
_refine_ls_number_parameters 506
_refine_ls_number_reflns 5989
_refine_ls_number_restraints 55
_refine_ls_restrained_S_all 1.058
_refine_ls_R_factor_all 0.0741
_refine_ls_R_factor_gt 0.0504
_refine_ls_shift/su_max 0.000
_refine_ls_shift/su_mean 0.000
_refine_ls_structure_factor_coef Fsqd
_refine_ls_weighting_details 'calc w=1/[\s^2^(Fo^2^)+(0.0579P)^2^+2.4679P] where P=(Fo^2^+2Fc^2^)/3'
_refine_ls_weighting_scheme calc
_refine_ls_wR_factor_gt 0.1215
_refine_ls_wR_factor_ref 0.1370
_reflns_number_gt 4390
_reflns_number_total 5989
_reflns_threshold_expression >2sigma(I)
_cod_data_source_file c4ob02134g2.cif
_cod_data_source_block erk7181
_cod_depositor_comments 'Adding full bibliography for 7154166--7154173.cif.'
_cod_original_sg_symbol_H-M P21/c
_cod_database_code 7154173

loop_
_symmetry_equiv_pos_as_xyz
'x, y, z'
'-x, y+1/2, -z+1/2'
'-x, -y, -z'
'x, -y-1/2, z-1/2'

loop_
_atom_site_label
_atom_site_type_symbol
_atom_site_fract_x
_atom_site_fract_y
_atom_site_fract_z
_atom_site_U_iso_or_equiv
_atom_site_adp_type
_atom_site_occupancy
_atom_site_symmetry_multiplicity
_atom_site_calc_flag
_atom_site_refinement_flags
_atom_site_disorder_assembly
_atom_site_disorder_group
P1 P 0.25858(4) 0.63236(7) 0.11465(3) 0.03759(19) Uani 1 1 d . . .
B1 B 0.2880(2) 0.4694(4) 0.24939(17) 0.0454(8) Uani 1 1 d . . .
F32 F 0.36365(10) 0.46472(19) 0.29847(8) 0.0566(5) Uani 1 1 d . . .
C4 C 0.29709(17) 0.4695(3) 0.12624(14) 0.0407(7) Uani 1 1 d . . .
C3 C 0.30969(17) 0.4122(3) 0.18422(14) 0.0429(7) Uani 1 1 d . . .
C5 C 0.30975(19) 0.4040(3) 0.06619(15) 0.0468(7) Uani 1 1 d . . .
C6 C 0.3688(2) 0.4407(4) 0.03616(16) 0.0588(9) Uani 1 1 d . . .
H6A H 0.4049 0.5103 0.0522 0.071 Uiso 1 1 calc R . .
H6B H 0.3746 0.3972 -0.0012 0.071 Uiso 1 1 calc R . .
C7 C 0.2490(2) 0.2949(4) 0.04169(18) 0.0687(10) Uani 1 1 d . . .
H7A H 0.1925 0.3301 0.0270 0.103 Uiso 1 1 calc R . .
H7B H 0.2492 0.2329 0.0759 0.103 Uiso 1 1 calc R . .
H7C H 0.2661 0.2515 0.0064 0.103 Uiso 1 1 calc R . .
C2 C 0.3441(2) 0.2776(3) 0.19069(16) 0.0519(8) Uani 1 1 d . . .
H2 H 0.305(2) 0.211(4) 0.2030(17) 0.074(11) Uiso 1 1 d . . .
C1 C 0.4194(2) 0.2365(4) 0.18316(17) 0.0573(9) Uani 1 1 d . . .
H1 H 0.431(2) 0.143(4) 0.1855(16) 0.066(10) Uiso 1 1 d . . .
C32 C 0.24418(17) 0.6979(3) 0.18906(13) 0.0404(7) Uani 1 1 d . . .
F33 F 0.21397(13) 0.90407(17) 0.13852(9) 0.0612(5) Uani 1 1 d . . .
C33 C 0.2230(2) 0.8292(3) 0.19119(15) 0.0480(7) Uani 1 1 d . . .
F34 F 0.19031(14) 1.0116(2) 0.24762(11) 0.0776(6) Uani 1 1 d . . .
C34 C 0.2099(2) 0.8852(3) 0.24596(17) 0.0564(9) Uani 1 1 d . . .
F35 F 0.20412(13) 0.8627(2) 0.35389(9) 0.0727(6) Uani 1 1 d . . .
C35 C 0.2182(2) 0.8101(4) 0.29996(16) 0.0546(8) Uani 1 1 d . . .
F36 F 0.25217(13) 0.6150(2) 0.35422(8) 0.0661(5) Uani 1 1 d . . .
C36 C 0.2423(2) 0.6820(3) 0.29837(14) 0.0517(8) Uani 1 1 d . . .
C31 C 0.25642(17) 0.6201(3) 0.24428(13) 0.0423(7) Uani 1 1 d . . .
C21 C 0.16016(18) 0.6389(3) 0.05619(13) 0.0393(6) Uani 1 1 d . . .
C22 C 0.15499(19) 0.6011(3) -0.00702(14) 0.0450(7) Uani 1 1 d . . .
H22 H 0.2036 0.5717 -0.0196 0.054 Uiso 1 1 calc R . .
C23 C 0.07916(19) 0.6065(3) -0.05112(15) 0.0499(8) Uani 1 1 d . . .
H23 H 0.0761 0.5798 -0.0935 0.060 Uiso 1 1 calc R . .
C24 C 0.0075(2) 0.6512(3) -0.03330(16) 0.0536(8) Uani 1 1 d . . .
H24 H -0.0440 0.6563 -0.0637 0.064 Uiso 1 1 calc R . .
C25 C 0.01166(19) 0.6880(3) 0.02889(16) 0.0526(8) Uani 1 1 d . . .
H25 H -0.0373 0.7177 0.0409 0.063 Uiso 1 1 calc R . .
C26 C 0.08728(18) 0.6819(3) 0.07403(15) 0.0447(7) Uani 1 1 d . . .
H26 H 0.0895 0.7066 0.1166 0.054 Uiso 1 1 calc R . .
C11 C 0.33480(18) 0.7361(3) 0.09001(15) 0.0446(7) Uani 1 1 d . . .
C12 C 0.3169(2) 0.8106(3) 0.03486(17) 0.0574(8) Uani 1 1 d . . .
H12 H 0.2634 0.8055 0.0069 0.069 Uiso 1 1 calc R . .
C13 C 0.3782(3) 0.8927(4) 0.0211(2) 0.0739(11) Uani 1 1 d . . .
H13 H 0.3664 0.9438 -0.0162 0.089 Uiso 1 1 calc R . .
C14 C 0.4563(3) 0.8992(4) 0.0621(2) 0.0782(12) Uani 1 1 d . . .
H14 H 0.4981 0.9534 0.0521 0.094 Uiso 1 1 calc R . .
C15 C 0.4739(2) 0.8279(4) 0.1173(2) 0.0794(12) Uani 1 1 d . . .
H15 H 0.5272 0.8344 0.1454 0.095 Uiso 1 1 calc R . .
C16 C 0.4129(2) 0.7460(4) 0.13159(18) 0.0625(9) Uani 1 1 d . . .
H16 H 0.4246 0.6971 0.1696 0.075 Uiso 1 1 calc R . .
C41 C 0.21374(18) 0.3783(3) 0.26815(13) 0.0418(7) Uani 1 1 d . . .
F42 F 0.11465(11) 0.45249(19) 0.17667(8) 0.0596(5) Uani 1 1 d . . .
C42 C 0.13264(19) 0.3780(3) 0.23045(14) 0.0462(7) Uani 1 1 d . . .
F43 F -0.01162(12) 0.3139(2) 0.20453(10) 0.0753(6) Uani 1 1 d . . .
C43 C 0.0658(2) 0.3072(3) 0.24324(16) 0.0535(8) Uani 1 1 d . . .
F44 F 0.01657(14) 0.1569(2) 0.30922(11) 0.0797(7) Uani 1 1 d . . .
C44 C 0.0801(2) 0.2291(3) 0.29631(17) 0.0555(8) Uani 1 1 d . . .
F45 F 0.17292(15) 0.1468(2) 0.38747(10) 0.0755(6) Uani 1 1 d . . .
C45 C 0.1590(2) 0.2244(3) 0.33547(15) 0.0511(8) Uani 1 1 d . . .
F46 F 0.29882(12) 0.2866(2) 0.36293(9) 0.0697(6) Uani 1 1 d . . .
C46 C 0.2234(2) 0.2972(3) 0.32128(14) 0.0480(7) Uani 1 1 d . . .
C51 C 0.4880(2) 0.3163(3) 0.16854(16) 0.0537(8) Uani 1 1 d . . .
C52 C 0.5910(2) 0.3524(4) 0.10493(18) 0.0673(10) Uani 1 1 d . . .
H52 H 0.6180 0.3239 0.0729 0.081 Uiso 1 1 calc R . .
C53 C 0.5314(2) 0.2736(4) 0.12291(18) 0.0630(9) Uani 1 1 d . . .
H53 H 0.5200 0.1907 0.1044 0.076 Uiso 1 1 calc R . .
C54 C 0.6112(2) 0.4711(4) 0.13290(18) 0.0631(9) Uani 1 1 d . . .
H54 H 0.6516 0.5243 0.1202 0.076 Uiso 1 1 calc R . .
C55 C 0.5718(2) 0.5116(4) 0.17970(17) 0.0614(9) Uani 1 1 d . . .
H55 H 0.5866 0.5919 0.2002 0.074 Uiso 1 1 calc R . .
C56 C 0.5104(2) 0.4356(4) 0.19716(16) 0.0582(9) Uani 1 1 d . . .
H56 H 0.4835 0.4655 0.2290 0.070 Uiso 1 1 calc R . .
C61 C 0.0814(3) -0.0524(6) -0.1114(3) 0.081(2) Uani 0.773(10) 1 d PDU A 1
H61A H 0.1103 -0.0193 -0.1438 0.097 Uiso 0.773(10) 1 calc PR A 1
H61B H 0.0875 -0.1473 -0.1101 0.097 Uiso 0.773(10) 1 calc PR A 1
Cl1 Cl -0.0190(3) -0.0157(6) -0.1329(3) 0.169(2) Uani 0.773(10) 1 d PDU A 1
Cl2 Cl 0.1302(3) 0.0117(6) -0.0367(3) 0.1467(18) Uani 0.773(10) 1 d PDU A 1
C61A C 0.0474(13) -0.041(3) -0.0666(12) 0.126(11) Uani 0.227(10) 1 d PDU A 2
H61C H 0.0606 -0.1339 -0.0660 0.151 Uiso 0.227(10) 1 calc PR A 2
H61D H 0.0202 -0.0255 -0.0308 0.151 Uiso 0.227(10) 1 calc PR A 2
Cl1A Cl -0.0267(4) -0.0153(10) -0.1332(5) 0.072(3) Uani 0.227(10) 1 d PDU A 2
Cl2A Cl 0.1407(6) 0.0369(10) -0.0479(4) 0.062(2) Uani 0.227(10) 1 d PDU A 2

loop_
_atom_site_aniso_label
_atom_site_aniso_U_11
_atom_site_aniso_U_22
_atom_site_aniso_U_33
_atom_site_aniso_U_23
_atom_site_aniso_U_13
_atom_site_aniso_U_12
P1 0.0344(4) 0.0436(4) 0.0357(4) -0.0004(3) 0.0098(3) 0.0001(3)
B1 0.0381(18) 0.059(2) 0.0387(19) 0.0044(16) 0.0073(15) 0.0022(16)
F32 0.0403(9) 0.0811(13) 0.0447(10) 0.0076(9) 0.0014(8) -0.0011(9)
C4 0.0355(15) 0.0453(16) 0.0429(17) -0.0015(13) 0.0120(13) -0.0015(12)
C3 0.0365(15) 0.0490(16) 0.0447(17) 0.0047(14) 0.0119(13) -0.0013(13)
C5 0.0492(17) 0.0484(17) 0.0429(17) -0.0003(14) 0.0105(14) 0.0091(14)
C6 0.065(2) 0.069(2) 0.0466(19) 0.0018(17) 0.0231(17) 0.0165(18)
C7 0.077(3) 0.068(2) 0.058(2) -0.0138(19) 0.0073(19) 0.001(2)
C2 0.0565(19) 0.0497(18) 0.0528(19) 0.0109(15) 0.0191(16) 0.0076(16)
C1 0.062(2) 0.051(2) 0.062(2) 0.0115(16) 0.0212(18) 0.0118(17)
C32 0.0352(15) 0.0484(16) 0.0385(16) -0.0032(13) 0.0100(12) -0.0004(13)
F33 0.0753(13) 0.0498(10) 0.0594(12) 0.0016(9) 0.0166(10) 0.0105(9)
C33 0.0487(17) 0.0504(18) 0.0444(18) -0.0039(14) 0.0095(14) 0.0011(14)
F34 0.0878(15) 0.0622(13) 0.0829(16) -0.0256(11) 0.0192(12) 0.0150(11)
C34 0.0505(19) 0.056(2) 0.063(2) -0.0191(17) 0.0139(16) 0.0024(15)
F35 0.0679(13) 0.0967(15) 0.0599(12) -0.0337(11) 0.0275(10) -0.0050(11)
C35 0.0485(18) 0.072(2) 0.0464(19) -0.0213(17) 0.0182(15) -0.0065(16)
F36 0.0740(13) 0.0878(14) 0.0399(10) -0.0039(10) 0.0199(9) -0.0109(11)
C36 0.0487(18) 0.073(2) 0.0347(16) -0.0043(15) 0.0117(14) -0.0089(16)
C31 0.0338(14) 0.0547(18) 0.0393(16) -0.0045(14) 0.0103(12) -0.0052(13)
C21 0.0401(15) 0.0402(15) 0.0392(15) 0.0028(13) 0.0124(12) 0.0014(12)
C22 0.0423(16) 0.0543(18) 0.0406(16) 0.0004(14) 0.0141(13) 0.0015(14)
C23 0.0476(17) 0.061(2) 0.0392(17) -0.0006(15) 0.0062(14) 0.0000(15)
C24 0.0411(17) 0.066(2) 0.0484(19) 0.0037(16) -0.0018(14) -0.0001(15)
C25 0.0379(16) 0.062(2) 0.057(2) -0.0022(16) 0.0083(15) 0.0064(15)
C26 0.0418(16) 0.0542(17) 0.0399(16) -0.0009(14) 0.0130(13) 0.0016(14)
C11 0.0414(16) 0.0475(17) 0.0461(17) -0.0033(14) 0.0122(14) -0.0023(13)
C12 0.0541(19) 0.061(2) 0.059(2) 0.0086(17) 0.0171(16) -0.0046(16)
C13 0.084(3) 0.068(2) 0.076(3) 0.014(2) 0.031(2) -0.018(2)
C14 0.078(3) 0.076(3) 0.088(3) -0.005(2) 0.036(2) -0.034(2)
C15 0.052(2) 0.094(3) 0.091(3) -0.007(3) 0.012(2) -0.029(2)
C16 0.0465(19) 0.074(2) 0.064(2) 0.0084(18) 0.0069(17) -0.0123(17)
C41 0.0407(16) 0.0501(17) 0.0366(15) 0.0021(13) 0.0129(13) 0.0023(13)
F42 0.0488(10) 0.0792(13) 0.0465(11) 0.0161(9) 0.0013(8) -0.0069(9)
C42 0.0449(17) 0.0556(18) 0.0393(16) 0.0045(14) 0.0118(13) -0.0026(14)
F43 0.0454(11) 0.1027(17) 0.0738(14) 0.0056(12) 0.0047(10) -0.0187(11)
C43 0.0468(18) 0.064(2) 0.0506(19) -0.0055(16) 0.0134(15) -0.0106(16)
F44 0.0808(15) 0.0841(15) 0.0854(15) 0.0032(12) 0.0423(13) -0.0283(12)
C44 0.063(2) 0.0544(19) 0.058(2) -0.0039(16) 0.0316(18) -0.0123(16)
F45 0.1009(17) 0.0695(13) 0.0620(13) 0.0228(10) 0.0310(12) -0.0025(12)
C45 0.071(2) 0.0462(17) 0.0419(17) 0.0071(14) 0.0245(17) 0.0006(16)
F46 0.0600(12) 0.0878(14) 0.0568(12) 0.0263(11) 0.0037(10) 0.0042(11)
C46 0.0507(18) 0.0553(18) 0.0393(17) 0.0043(14) 0.0126(14) 0.0072(15)
C51 0.0481(18) 0.064(2) 0.0494(19) 0.0095(16) 0.0118(15) 0.0162(16)
C52 0.057(2) 0.087(3) 0.065(2) -0.003(2) 0.0287(18) 0.009(2)
C53 0.060(2) 0.059(2) 0.074(2) -0.0060(18) 0.0232(19) 0.0107(17)
C54 0.0486(19) 0.077(2) 0.066(2) -0.0005(19) 0.0173(17) 0.0002(18)
C55 0.0477(19) 0.075(2) 0.061(2) -0.0116(18) 0.0099(17) 0.0012(17)
C56 0.0499(19) 0.078(2) 0.0478(19) -0.0091(17) 0.0142(16) 0.0070(17)
C61 0.071(3) 0.074(3) 0.100(5) 0.003(3) 0.026(3) 0.006(3)
Cl1 0.136(3) 0.146(3) 0.196(4) -0.016(3) -0.024(3) 0.028(3)
Cl2 0.132(3) 0.123(3) 0.157(3) -0.013(2) -0.028(2) 0.034(2)
C61A 0.127(13) 0.122(13) 0.121(14) 0.013(9) 0.015(9) -0.029(9)
Cl1A 0.023(3) 0.080(5) 0.107(6) -0.020(4) 0.003(3) 0.020(2)
Cl2A 0.063(3) 0.066(3) 0.059(3) -0.007(2) 0.017(3) 0.010(2)

loop_
_atom_type_symbol
_atom_type_description
_atom_type_scat_dispersion_real
_atom_type_scat_dispersion_imag
_atom_type_scat_source
C C 0.0181 0.0091 'International Tables Vol C Tables 4.2.6.8 and 6.1.1.4'
H H 0.0000 0.0000 'International Tables Vol C Tables 4.2.6.8 and 6.1.1.4'
B B 0.0090 0.0039 'International Tables Vol C Tables 4.2.6.8 and 6.1.1.4'
F F 0.0727 0.0534 'International Tables Vol C Tables 4.2.6.8 and 6.1.1.4'
P P 0.2955 0.4335 'International Tables Vol C Tables 4.2.6.8 and 6.1.1.4'
Cl Cl 0.3639 0.7018 'International Tables Vol C Tables 4.2.6.8 and 6.1.1.4'

loop_
_geom_angle_atom_site_label_1
_geom_angle_atom_site_label_2
_geom_angle_atom_site_label_3
_geom_angle
C4 P1 C32 109.86(14)
C4 P1 C21 111.19(13)
C32 P1 C21 109.45(13)
C4 P1 C11 110.71(13)
C32 P1 C11 105.86(14)
C21 P1 C11 109.63(14)
F32 B1 C3 107.7(2)
F32 B1 C31 106.7(3)
C3 B1 C31 114.3(3)
F32 B1 C41 111.0(3)
C3 B1 C41 108.4(3)
C31 B1 C41 108.7(2)
C3 C4 C5 124.8(3)
C3 C4 P1 120.9(2)
C5 C4 P1 114.2(2)
C4 C3 C2 117.9(3)
C4 C3 B1 128.0(3)
C2 C3 B1 114.0(3)
C6 C5 C4 122.7(3)
C6 C5 C7 122.1(3)
C4 C5 C7 115.2(3)
C5 C6 H6A 120.0
C5 C6 H6B 120.0
H6A C6 H6B 120.0
C5 C7 H7A 109.5
C5 C7 H7B 109.5
H7A C7 H7B 109.5
C5 C7 H7C 109.5
H7A C7 H7C 109.5
H7B C7 H7C 109.5
C1 C2 C3 128.2(3)
C1 C2 H2 118(2)
C3 C2 H2 114(2)
C2 C1 C51 127.3(3)
C2 C1 H1 119(2)
C51 C1 H1 114(2)
C33 C32 C31 120.8(3)
C33 C32 P1 118.3(2)
C31 C32 P1 120.9(2)
F33 C33 C34 118.1(3)
F33 C33 C32 120.4(3)
C34 C33 C32 121.5(3)
F34 C34 C33 121.0(3)
F34 C34 C35 120.1(3)
C33 C34 C35 118.9(3)
F35 C35 C34 119.8(3)
F35 C35 C36 120.7(3)
C34 C35 C36 119.5(3)
F36 C36 C35 116.2(3)
F36 C36 C31 119.6(3)
C35 C36 C31 124.2(3)
C36 C31 C32 115.1(3)
C36 C31 B1 119.3(3)
C32 C31 B1 125.6(3)
C22 C21 C26 119.0(3)
C22 C21 P1 121.2(2)
C26 C21 P1 119.9(2)
C23 C22 C21 120.4(3)
C23 C22 H22 119.8
C21 C22 H22 119.8
C22 C23 C24 120.2(3)
C22 C23 H23 119.9
C24 C23 H23 119.9
C25 C24 C23 119.9(3)
C25 C24 H24 120.0
C23 C24 H24 120.0
C24 C25 C26 120.6(3)
C24 C25 H25 119.7
C26 C25 H25 119.7
C25 C26 C21 119.9(3)
C25 C26 H26 120.1
C21 C26 H26 120.1
C16 C11 C12 119.9(3)
C16 C11 P1 116.5(2)
C12 C11 P1 123.5(2)
C11 C12 C13 119.6(3)
C11 C12 H12 120.2
C13 C12 H12 120.2
C14 C13 C12 119.9(4)
C14 C13 H13 120.1
C12 C13 H13 120.1
C15 C14 C13 120.8(4)
C15 C14 H14 119.6
C13 C14 H14 119.6
C14 C15 C16 119.7(4)
C14 C15 H15 120.1
C16 C15 H15 120.1
C11 C16 C15 120.0(4)
C11 C16 H16 120.0
C15 C16 H16 120.0
C42 C41 C46 113.2(3)
C42 C41 B1 120.9(3)
C46 C41 B1 125.9(3)
F42 C42 C41 119.3(3)
F42 C42 C43 115.7(3)
C41 C42 C43 124.9(3)
F43 C43 C44 120.3(3)
F43 C43 C42 121.2(3)
C44 C43 C42 118.5(3)
F44 C44 C45 120.7(3)
F44 C44 C43 119.8(3)
C45 C44 C43 119.5(3)
F45 C45 C44 119.3(3)
F45 C45 C46 120.7(3)
C44 C45 C46 120.0(3)
F46 C46 C45 115.7(3)
F46 C46 C41 120.6(3)
C45 C46 C41 123.8(3)
C56 C51 C53 117.7(3)
C56 C51 C1 122.4(3)
C53 C51 C1 119.9(3)
C54 C52 C53 121.1(3)
C54 C52 H52 119.5
C53 C52 H52 119.5
C52 C53 C51 120.3(3)
C52 C53 H53 119.8
C51 C53 H53 119.8
C52 C54 C55 119.1(3)
C52 C54 H54 120.5
C55 C54 H54 120.5
C54 C55 C56 120.7(3)
C54 C55 H55 119.7
C56 C55 H55 119.7
C55 C56 C51 121.0(3)
C55 C56 H56 119.5
C51 C56 H56 119.5
Cl1 C61 Cl2 112.9(4)
Cl1 C61 H61A 109.0
Cl2 C61 H61A 109.0
Cl1 C61 H61B 109.0
Cl2 C61 H61B 109.0
H61A C61 H61B 107.8
Cl1A C61A Cl2A 124.8(14)
Cl1A C61A H61C 106.1
Cl2A C61A H61C 106.1
Cl1A C61A H61D 106.1
Cl2A C61A H61D 106.1
H61C C61A H61D 106.3

loop_
_geom_bond_atom_site_label_1
_geom_bond_atom_site_label_2
_geom_bond_distance
P1 C4 1.785(3)
P1 C32 1.793(3)
P1 C21 1.798(3)
P1 C11 1.800(3)
B1 F32 1.429(4)
B1 C3 1.625(5)
B1 C31 1.627(5)
B1 C41 1.645(4)
C4 C3 1.348(4)
C4 C5 1.506(4)
C3 C2 1.486(4)
C5 C6 1.324(4)
C5 C7 1.508(5)
C6 H6A 0.9400
C6 H6B 0.9400
C7 H7A 0.9700
C7 H7B 0.9700
C7 H7C 0.9700
C2 C1 1.337(5)
C2 H2 1.00(4)
C1 C51 1.472(5)
C1 H1 0.98(4)
C32 C33 1.395(4)
C32 C31 1.405(4)
F33 C33 1.347(4)
C33 C34 1.365(4)
F34 C34 1.340(4)
C34 C35 1.372(5)
F35 C35 1.341(3)
C35 C36 1.375(5)
F36 C36 1.359(4)
C36 C31 1.386(4)
C21 C22 1.393(4)
C21 C26 1.394(4)
C22 C23 1.376(4)
C22 H22 0.9400
C23 C24 1.381(4)
C23 H23 0.9400
C24 C25 1.372(4)
C24 H24 0.9400
C25 C26 1.384(4)
C25 H25 0.9400
C26 H26 0.9400
C11 C16 1.381(4)
C11 C12 1.383(4)
C12 C13 1.386(5)
C12 H12 0.9400
C13 C14 1.374(6)
C13 H13 0.9400
C14 C15 1.365(6)
C14 H14 0.9400
C15 C16 1.387(5)
C15 H15 0.9400
C16 H16 0.9400
C41 C42 1.383(4)
C41 C46 1.391(4)
F42 C42 1.360(3)
C42 C43 1.384(4)
F43 C43 1.345(4)
C43 C44 1.369(5)
F44 C44 1.349(3)
C44 C45 1.367(5)
F45 C45 1.347(3)
C45 C46 1.373(4)
F46 C46 1.350(4)
C51 C56 1.383(5)
C51 C53 1.398(5)
C52 C54 1.367(5)
C52 C53 1.380(5)
C52 H52 0.9400
C53 H53 0.9400
C54 C55 1.369(5)
C54 H54 0.9400
C55 C56 1.382(5)
C55 H55 0.9400
C56 H56 0.9400
C61 Cl1 1.637(6)
C61 Cl2 1.749(7)
C61 H61A 0.9800
C61 H61B 0.9800
C61A Cl1A 1.668(15)
C61A Cl2A 1.680(14)
C61A H61C 0.9800
C61A H61D 0.9800

loop_
_geom_torsion_atom_site_label_1
_geom_torsion_atom_site_label_2
_geom_torsion_atom_site_label_3
_geom_torsion_atom_site_label_4
_geom_torsion
C32 P1 C4 C3 1.3(3)
C21 P1 C4 C3 -120.1(2)
C11 P1 C4 C3 117.8(3)
C32 P1 C4 C5 178.8(2)
C21 P1 C4 C5 57.5(2)
C11 P1 C4 C5 -64.6(2)
C5 C4 C3 C2 4.4(4)
P1 C4 C3 C2 -178.3(2)
C5 C4 C3 B1 -172.6(3)
P1 C4 C3 B1 4.6(4)
F32 B1 C3 C4 -125.3(3)
C31 B1 C3 C4 -6.9(4)
C41 B1 C3 C4 114.5(3)
F32 B1 C3 C2 57.5(3)
C31 B1 C3 C2 176.0(3)
C41 B1 C3 C2 -62.6(3)
C3 C4 C5 C6 -114.6(4)
P1 C4 C5 C6 68.0(4)
C3 C4 C5 C7 66.7(4)
P1 C4 C5 C7 -110.7(3)
C4 C3 C2 C1 63.7(5)
B1 C3 C2 C1 -118.9(4)
C3 C2 C1 C51 2.2(6)
C4 P1 C32 C33 173.2(2)
C21 P1 C32 C33 -64.4(3)
C11 P1 C32 C33 53.7(3)
C4 P1 C32 C31 -4.9(3)
C21 P1 C32 C31 117.5(2)
C11 P1 C32 C31 -124.4(2)
C31 C32 C33 F33 177.9(3)
P1 C32 C33 F33 -0.2(4)
C31 C32 C33 C34 -2.8(5)
P1 C32 C33 C34 179.1(2)
F33 C33 C34 F34 -1.3(5)
C32 C33 C34 F34 179.5(3)
F33 C33 C34 C35 179.5(3)
C32 C33 C34 C35 0.2(5)
F34 C34 C35 F35 2.0(5)
C33 C34 C35 F35 -178.8(3)
F34 C34 C35 C36 -177.0(3)
C33 C34 C35 C36 2.3(5)
F35 C35 C36 F36 -1.3(4)
C34 C35 C36 F36 177.7(3)
F35 C35 C36 C31 178.7(3)
C34 C35 C36 C31 -2.4(5)
F36 C36 C31 C32 179.8(3)
C35 C36 C31 C32 -0.2(4)
F36 C36 C31 B1 -2.2(4)
C35 C36 C31 B1 177.8(3)
C33 C32 C31 C36 2.7(4)
P1 C32 C31 C36 -179.2(2)
C33 C32 C31 B1 -175.1(3)
P1 C32 C31 B1 2.9(4)
F32 B1 C31 C36 -56.2(3)
C3 B1 C31 C36 -175.2(3)
C41 B1 C31 C36 63.6(3)
F32 B1 C31 C32 121.6(3)
C3 B1 C31 C32 2.6(4)
C41 B1 C31 C32 -118.7(3)
C4 P1 C21 C22 -62.3(3)
C32 P1 C21 C22 176.1(2)
C11 P1 C21 C22 60.4(3)
C4 P1 C21 C26 117.3(2)
C32 P1 C21 C26 -4.2(3)
C11 P1 C21 C26 -119.9(2)
C26 C21 C22 C23 0.2(4)
P1 C21 C22 C23 179.9(2)
C21 C22 C23 C24 0.8(5)
C22 C23 C24 C25 -1.2(5)
C23 C24 C25 C26 0.5(5)
C24 C25 C26 C21 0.6(5)
C22 C21 C26 C25 -0.9(4)
P1 C21 C26 C25 179.4(2)
C4 P1 C11 C16 -59.7(3)
C32 P1 C11 C16 59.3(3)
C21 P1 C11 C16 177.2(3)
C4 P1 C11 C12 124.6(3)
C32 P1 C11 C12 -116.4(3)
C21 P1 C11 C12 1.6(3)
C16 C11 C12 C13 1.3(5)
P1 C11 C12 C13 176.8(3)
C11 C12 C13 C14 0.3(6)
C12 C13 C14 C15 -1.5(7)
C13 C14 C15 C16 1.2(7)
C12 C11 C16 C15 -1.6(5)
P1 C11 C16 C15 -177.4(3)
C14 C15 C16 C11 0.3(6)
F32 B1 C41 C42 173.8(3)
C3 B1 C41 C42 -68.1(4)
C31 B1 C41 C42 56.7(4)
F32 B1 C41 C46 -5.5(4)
C3 B1 C41 C46 112.6(3)
C31 B1 C41 C46 -122.6(3)
C46 C41 C42 F42 -179.6(3)
B1 C41 C42 F42 1.0(4)
C46 C41 C42 C43 1.0(5)
B1 C41 C42 C43 -178.4(3)
F42 C42 C43 F43 -0.5(5)
C41 C42 C43 F43 178.9(3)
F42 C42 C43 C44 179.3(3)
C41 C42 C43 C44 -1.3(5)
F43 C43 C44 F44 1.1(5)
C42 C43 C44 F44 -178.6(3)
F43 C43 C44 C45 -179.4(3)
C42 C43 C44 C45 0.9(5)
F44 C44 C45 F45 -0.1(5)
C43 C44 C45 F45 -179.6(3)
F44 C44 C45 C46 179.2(3)
C43 C44 C45 C46 -0.3(5)
F45 C45 C46 F46 -1.0(4)
C44 C45 C46 F46 179.7(3)
F45 C45 C46 C41 179.4(3)
C44 C45 C46 C41 0.1(5)
C42 C41 C46 F46 -180.0(3)
B1 C41 C46 F46 -0.6(5)
C42 C41 C46 C45 -0.4(4)
B1 C41 C46 C45 179.0(3)
C2 C1 C51 C56 41.7(5)
C2 C1 C51 C53 -136.4(4)
C54 C52 C53 C51 2.6(6)
C56 C51 C53 C52 -3.7(5)
C1 C51 C53 C52 174.6(3)
C53 C52 C54 C55 0.3(6)
C52 C54 C55 C56 -2.0(6)
C54 C55 C56 C51 0.9(5)
C53 C51 C56 C55 2.0(5)
C1 C51 C56 C55 -176.2(3)
